data_1574689
loop_
_publ_author_name
'Yagami, Ryota'
'Xu, Wei'
'Kobayashi, Toi'
'Nagata, Yuuya'
'Kumagai, Naoya'

_publ_section_title
;
 iso-TEtraQuinoline (i-TEQ): an inherently chiral N4 macrocyclic quinoline
 tetramer
;
_journal_issue 24
_journal_name_full 'Chemical Science'
_journal_page_first 10714
_journal_page_last 10721
_journal_paper_doi 10.1039/D5SC02937F
_journal_volume 16
_journal_year 2025
_chemical_formula_moiety '2(C32 H20 N4)'
_chemical_formula_sum 'C64 H40 N8'
_chemical_formula_weight 921.04
_space_group_crystal_system triclinic
_space_group_IT_number 2
_space_group_name_Hall '-P 1'
_space_group_name_H-M_alt 'P -1'
_atom_sites_solution_hydrogens geom
_atom_sites_solution_primary dual
_audit_creation_date 2022-06-02
_audit_creation_method
;
Olex2 1.5
(compiled 2022.04.07 svn.rca3783a0 for OlexSys, GUI svn.r6498)
;
_audit_update_record
;
2024-10-21 deposited with the CCDC.	2025-05-16 downloaded from the CCDC.
;
_cell_angle_alpha 97.1790(10)
_cell_angle_beta 90.8250(10)
_cell_angle_gamma 103.7300(10)
_cell_formula_units_Z 2
_cell_length_a 11.24280(10)
_cell_length_b 12.05930(10)
_cell_length_c 16.9374(2)
_cell_measurement_reflns_used 47847
_cell_measurement_temperature 93.15
_cell_measurement_theta_max 75.8890
_cell_measurement_theta_min 2.6280
_cell_volume 2210.96(4)
_computing_cell_refinement 'CrysAlisPro 1.171.42.49 (Rigaku OD, 2022)'
_computing_data_collection 'CrysAlisPro 1.171.42.49 (Rigaku OD, 2022)'
_computing_data_reduction 'CrysAlisPro 1.171.42.49 (Rigaku OD, 2022)'
_computing_molecular_graphics 'Olex2 1.5 (Dolomanov et al., 2009)'
_computing_publication_material 'Olex2 1.5 (Dolomanov et al., 2009)'
_computing_structure_refinement 'SHELXL 2018/3 (Sheldrick, 2015)'
_computing_structure_solution 'SHELXT 2018/2 (Sheldrick, 2018)'
_diffrn_ambient_temperature 93.15
_diffrn_detector 'Rigaku HyPix-6000 area detector'
_diffrn_detector_area_resol_mean 10.0
_diffrn_detector_type 'HPC area detector'
_diffrn_measured_fraction_theta_full 0.999
_diffrn_measured_fraction_theta_max 0.955
_diffrn_measurement_details
;
List of Runs (angles in degrees, time in seconds):

  # Type    Start    End  Width  t~exp~   \w     \q     \k     \f   Frames
#--------------------------------------------------------------------------
  1  \w     24.00  57.00   0.50    0.05    --   44.00  78.00 139.14   66
  2  \w     33.00  74.00   0.50    0.05    --   56.00  78.00  31.79   82
  3  \w     41.00  66.00   0.50    0.05    --   64.00  78.00  37.60   50
  4  \w     29.00  86.00   0.50    0.05    --   52.00  78.00   0.51  114
  5  \w    102.00 128.00   0.50    0.05    --   68.00  77.00 -11.71   52
  6  \w     33.00  96.00   0.50    0.05    --   56.00  78.00-100.04  126
  7  \w     45.00  70.00   0.50    0.05    --   68.00  77.00-100.41   50
  8  \w     25.00  65.00   0.50    0.05    --   47.69  77.00 -30.00   80
  9  \w     45.00  71.00   0.50    0.05    --   68.00  77.00 -11.71   52
 10  \w     86.00 117.00   0.50    0.22    --  106.75  77.00-120.00   62
 11  \w    139.00 165.00   0.50    0.22    --  106.75  77.00-120.00   52
 12  \w    107.00 132.00   0.50    0.05    --   60.00  76.00-134.14   50
 13  \w     47.00  83.00   0.50    0.05    --   68.00  75.00-163.32   72
 14  \w     38.00  67.00   0.50    0.05    --   60.00  76.00-134.14   58
 15  \w     35.00  61.00   0.50    0.05    --   56.00  75.00 -51.01   52
 16  \w     34.00  68.00   0.50    0.05    --   56.00  75.00 101.64   68
 17  \w     31.00  73.00   0.50    0.05    --   52.00  76.00 155.25   84
 18  \w     38.00  71.00   0.50    0.05    --   60.00  75.00 167.78   66
 19  \w     88.00 114.00   0.50    0.05    --   52.00  76.00 155.25   52
 20  \w    105.00 130.00   0.50    0.05    --   60.00  73.00 123.62   50
 21  \w     39.00  65.00   0.50    0.05    --   60.00  73.00 123.62   52
 22  \w     40.00  65.00   0.50    0.05    --   60.00  72.00  82.23   50
 23  \w     36.00  71.00   0.50    0.05    --   56.00  74.00-174.04   70
 24  \w   -111.00 -36.00   0.50    0.05    --  -47.69 152.00  19.00  150
 25  \w    -73.00 -29.00   0.50    0.22    -- -100.00  61.00-120.00   88
 26  \w    -73.00 -29.00   0.50    0.22    -- -100.00  61.00-180.00   88
 27  \w    -93.00 -21.00   0.50    0.05    --  -47.69 122.00-140.00  144
 28  \w      8.00  33.00   0.50    0.05    --   36.00  88.00-170.04   50
 29  \w     -6.00  25.00   0.50    0.05    --   24.00  93.00 -85.22   62
 30  \w    -21.00   5.00   0.50    0.05    --   12.00 100.00 -22.87   52
 31  \w      7.00  32.00   0.50    0.05    --   36.00  90.00  74.62   50
 32  \w    -25.00   5.00   0.50    0.05    --    8.00 100.00 164.59   60
 33  \w     58.00 119.00   0.50    0.05    --   47.69 152.00  19.00  122
 34  \w     87.00 112.00   0.50    0.22    --  106.75 152.00  19.00   50
 35  \w     78.00 174.00   0.50    0.22    --  106.75 122.00-140.00  192
 36  \w     34.00  66.00   0.50    0.22    --  106.75 -61.00 150.00   64
 37  \w     34.00  73.00   0.50    0.22    --  106.75 -61.00   0.00   78
 38  \w     34.00  71.00   0.50    0.22    --  106.75 -61.00 -30.00   74
 39  \w     39.00  71.00   0.50    0.22    --  106.75 -61.00 -60.00   64
 40  \w     74.00 105.00   0.50    0.22    --  106.75 -94.00   0.00   62
 41  \w     56.00 112.00   0.50    0.22    --  106.75-125.00   0.00  112
 42  \w     34.00 130.00   0.50    0.22    --  106.75-152.00 -23.00  192
 43  \w     50.00 106.00   0.50    0.22    --  106.75 -94.00 -90.00  112
 44  \w     30.00 112.00   0.50    0.05    --   47.69-152.00 -23.00  164
 45  \w     48.00  73.00   0.50    0.22    --  106.75-122.00 137.00   50
 46  \w     39.00 103.00   0.50    0.22    --  106.75 -94.00 120.00  128
 47  \w     16.00  94.00   0.50    0.05    --   47.69-122.00 137.00  156
 48  \w   -106.00 -46.00   0.50    0.22    -- -100.00 101.00-150.79  120
 49  \w    -95.00 -29.00   0.50    0.22    -- -100.00 125.00   0.00  132
 50  \w   -130.00 -36.00   0.50    0.22    -- -100.00 152.00  19.00  188
 51  \w   -110.00 -27.00   0.50    0.22    -- -100.00 122.00-140.00  166
 52  \w   -114.00 -78.00   0.50    0.22    --  -92.00 -52.00-111.70   72
 53  \w    -59.00 -33.00   0.50    0.05    --  -56.00 -78.00 -33.42   52
 54  \w    -50.00 -25.00   0.50    0.05    --  -47.69 -77.00  30.00   50
 55  \w    -67.00 -41.00   0.50    0.05    --  -64.00 -78.00 -55.86   52
 56  \w    -71.00 -45.00   0.50    0.05    --  -68.00 -78.00-115.40   52
 57  \w   -141.00 -69.00   0.50    0.22    --  -92.00 -78.00-123.09  144
 58  \w   -164.00 -77.00   0.50    0.22    -- -100.00 -77.00-150.00  174
 59  \w   -168.00 -73.00   0.50    0.22    --  -96.00 -77.00 -24.24  190
 60  \w   -142.00 -77.00   0.50    0.22    -- -100.00 -77.00  30.00  130
 61  \w    -96.00 -71.00   0.50    0.22    --  -92.00 -76.00  -1.33   50
 62  \w   -165.00-101.00   0.50    0.22    --  -92.00 -76.00  -1.33  128
 63  \w   -168.00 -77.00   0.50    0.22    -- -100.00 -77.00  67.31  182
 64  \w   -173.00 -77.00   0.50    0.22    -- -100.00 -77.00 153.24  192
 65  \w   -168.00 -73.00   0.50    0.22    --  -96.00 -77.00 108.63  190
 66  \w   -140.00 -79.00   0.50    0.22    -- -100.00 -75.00  55.38  122
 67  \w   -161.00 -66.00   0.50    0.22    --  -88.00 -75.00  26.34  190
 68  \w    -83.00 -58.00   0.50    0.22    --  -80.00 -75.00 119.92   50
 69  \w    -84.00 -58.00   0.50    0.22    --  -80.00 -74.00 157.15   52
 70  \w    -87.00 -62.00   0.50    0.22    --  -84.00 -74.00  43.78   50
 71  \w   -170.00 -78.00   0.50    0.22    -- -100.00 -74.00 163.04  184
 72  \w   -148.00-122.00   0.50    0.22    --  -84.00 -74.00  43.78   52
 73  \w   -109.00 -62.00   0.50    0.22    --  -84.00 -75.00  -0.56   94
 74  \w    -92.00 -58.00   0.50    0.22    --  -80.00 -74.00  48.53   68
 75  \w   -102.00 -62.00   0.50    0.22    --  -84.00 -74.00  77.22   80
 76  \w    -88.00 -49.00   0.50    0.05    --  -72.00 -76.00  -6.04   78
 77  \w   -145.00 -78.00   0.50    0.22    -- -100.00 -74.00  -7.04  134
 78  \w   -124.00 -55.00   0.50    0.22    --  -76.00 -73.00-101.14  138
 79  \w    -86.00 -54.00   0.50    0.22    --  -76.00 -74.00-159.72   64
 80  \w    -87.00 -61.00   0.50    0.22    --  -84.00 -76.00-172.19   52
 81  \w    -80.00 -54.00   0.50    0.22    --  -76.00 -74.00 -84.43   52
 82  \w    -92.00 -67.00   0.50    0.22    --  -88.00 -73.00 -67.38   50
 83  \w    -85.00 -59.00   0.50    0.22    --  -80.00 -72.00 -43.70   52
 84  \w    -93.00 -63.00   0.50    0.22    --  -84.00 -73.00  -9.18   60
 85  \w   -170.00 -79.00   0.50    0.22    -- -100.00 -72.00 -69.09  182
 86  \w   -104.00 -59.00   0.50    0.22    --  -80.00 -73.00  84.19   90
 87  \w    -92.00 -59.00   0.50    0.22    --  -80.00 -72.00  32.25   66
 88  \w   -125.00 -99.00   0.50    0.22    --  -88.00 -72.00 109.22   52
 89  \w    -93.00 -67.00   0.50    0.22    --  -88.00 -72.00 109.22   52
 90  \w    -87.00 -61.00   0.50    0.22    --  -80.00 -71.00 168.26   52
 91  \w    -94.00 -68.00   0.50    0.22    --  -88.00 -71.00 169.72   52
 92  \w    -86.00 -50.00   0.50    0.05    --  -68.00 -70.00 112.22   72
 93  \w    -84.00 -48.00   0.50    0.05    --  -68.00 -70.00  33.20   72
 94  \w   -139.00 -79.00   0.50    0.05    --  -68.00 -70.00 -70.37  120
 95  \w    -74.00 -48.00   0.50    0.05    --  -68.00 -70.00 -70.37   52
 96  \w    -79.00 -45.00   0.50    0.05    --  -60.00 -70.00 -92.70   68
 97  \w    -91.00 -61.00   0.50    0.22    --  -80.00 -68.00-126.44   60
 98  \w    -79.00 -52.00   0.50    0.05    --  -72.00 -69.00-157.77   54
 99  \w   -160.00 -70.00   0.50    0.22    --  -88.00 -65.00-165.20  180
100  \w   -109.00 -67.00   0.50    0.22    --  -84.00 -62.00 -66.65   84
101  \w   -102.00 -76.00   0.50    0.22    --  -92.00 -60.00-107.19   52
102  \w   -159.00-101.00   0.50    0.22    --  -88.00 -52.00-130.40  116
103  \w   -161.00-135.00   0.50    0.22    --  -92.00 -60.00-107.19   52
104  \w   -103.00 -53.00   0.50    0.05    --  -72.00 -67.00  83.43  100
105  \w    -93.00 -67.00   0.50    0.22    --  -84.00 -65.00 133.23   52
106  \w   -119.00 -64.00   0.50    0.05    --  -47.69-152.00 -23.00  110
107  \w   -164.00 -64.00   0.50    0.22    -- -100.00-152.00 -23.00  200
108  \w   -173.00 -84.00   0.50    0.22    -- -100.00-122.00 137.00  178
109  \w    -41.00 -16.00   0.50    0.05    --  -44.00 -91.00 -56.78   50
110  \w    -41.00 -16.00   0.50    0.05    --  -44.00 -91.00-137.15   50
;
_diffrn_measurement_device 'four-circle diffractometer'
_diffrn_measurement_device_type 'Rigaku XtaLAB Synergy-Custom'
_diffrn_measurement_method '\w scans'
_diffrn_orient_matrix_type 'CrysAlisPro convention (1999,Acta A55,543-557)'
_diffrn_orient_matrix_UB_11 0.0085862000
_diffrn_orient_matrix_UB_12 -0.0166915000
_diffrn_orient_matrix_UB_13 -0.0912315000
_diffrn_orient_matrix_UB_21 0.0106472000
_diffrn_orient_matrix_UB_22 -0.1245366000
_diffrn_orient_matrix_UB_23 0.0025859000
_diffrn_orient_matrix_UB_31 -0.1405406000
_diffrn_orient_matrix_UB_32 -0.0425867000
_diffrn_orient_matrix_UB_33 -0.0095920000
_diffrn_radiation_monochromator 'multi-layer mirror optics'
_diffrn_radiation_probe x-ray
_diffrn_radiation_type 'Cu K\a'
_diffrn_radiation_wavelength 1.54184
_diffrn_reflns_av_R_equivalents 0.0399
_diffrn_reflns_av_unetI/netI 0.0199
_diffrn_reflns_Laue_measured_fraction_full 0.999
_diffrn_reflns_Laue_measured_fraction_max 0.955
_diffrn_reflns_limit_h_max 13
_diffrn_reflns_limit_h_min -14
_diffrn_reflns_limit_k_max 15
_diffrn_reflns_limit_k_min -15
_diffrn_reflns_limit_l_max 20
_diffrn_reflns_limit_l_min -21
_diffrn_reflns_number 80861
_diffrn_reflns_point_group_measured_fraction_full 0.999
_diffrn_reflns_point_group_measured_fraction_max 0.955
_diffrn_reflns_theta_full 67.684
_diffrn_reflns_theta_max 76.641
_diffrn_reflns_theta_min 2.632
_diffrn_source 'rotating anode X-ray generator'
_diffrn_source_type micromax007
_exptl_absorpt_coefficient_mu 0.648
_exptl_absorpt_correction_T_max 1.00000
_exptl_absorpt_correction_T_min 0.64413
_exptl_absorpt_correction_type multi-scan
_exptl_absorpt_process_details
;
CrysAlisPro 1.171.42.49 (Rigaku Oxford Diffraction, 2022)
Empirical absorption correction using spherical harmonics,
implemented in SCALE3 ABSPACK scaling algorithm.
;
_exptl_crystal_colour 'clear light yellow'
_exptl_crystal_colour_lustre clear
_exptl_crystal_colour_modifier light
_exptl_crystal_colour_primary yellow
_exptl_crystal_density_diffrn 1.383
_exptl_crystal_description plate
_exptl_crystal_F_000 960
_exptl_crystal_size_max 0.3
_exptl_crystal_size_mid 0.1
_exptl_crystal_size_min 0.05
_refine_diff_density_max 0.282
_refine_diff_density_min -0.241
_refine_diff_density_rms 0.049
_refine_ls_extinction_method none
_refine_ls_goodness_of_fit_ref 1.054
_refine_ls_hydrogen_treatment constr
_refine_ls_matrix_type full
_refine_ls_number_parameters 649
_refine_ls_number_reflns 8894
_refine_ls_number_restraints 0
_refine_ls_restrained_S_all 1.054
_refine_ls_R_factor_all 0.0463
_refine_ls_R_factor_gt 0.0393
_refine_ls_shift/su_max 0.000
_refine_ls_shift/su_mean 0.000
_refine_ls_structure_factor_coef Fsqd
_refine_ls_weighting_details 'w=1/[\s^2^(Fo^2^)+(0.0360P)^2^+1.3540P] where P=(Fo^2^+2Fc^2^)/3'
_refine_ls_weighting_scheme calc
_refine_ls_wR_factor_gt 0.0898
_refine_ls_wR_factor_ref 0.0995
_reflns_Friedel_coverage 0.000
_reflns_number_gt 7991
_reflns_number_total 8894
_reflns_threshold_expression 'I > 2\s(I)'
_cod_data_source_file d5sc02937f2.cif
_cod_data_source_block exp_742
_cod_depositor_comments 'Adding full bibliography for 1574686--1574690.cif.'
_cod_database_code 1574689
_shelx_shelxl_version_number 2018/3
_chemical_oxdiff_formula 'C H N'
_chemical_oxdiff_usercomment yamagi-2-50
_shelx_space_group_comment
;
The symmetry employed for this shelxl refinement is uniquely defined
by the following loop, which should always be used as a source of
symmetry information in preference to the above space-group names.
They are only intended as comments.
;
_shelx_estimated_absorpt_t_max 0.968
_shelx_estimated_absorpt_t_min 0.829
_olex2_refinement_description
;
1. Fixed Uiso
 At 1.2 times of:
  All C(H) groups, All C(H,H) groups
2.a Secondary CH2 refined with riding coordinates:
 C01D(H01A,H01C), C01Q(H01T,H01U), C01S(H01Z,H), C01W(H01D,H01K)
2.b Aromatic/amide H refined with riding coordinates:
 C00P(H00P), C00W(H00W), C00Z(H00Z), C011(H011), C013(H013), C014(H014),
 C015(H015), C018(H018), C019(H019), C01A(H01L), C01B(H01B), C01C(H01M),
 C01E(H01E), C01F(H01F), C01G(H01G), C01H(H01H), C01I(H01I), C01J(H01J),
 C01K(H01O), C01L(H01P), C01M(H01Q), C01N(H01N), C01O(H01R), C01P(H01S),
 C01R(H01W), C01T(H01), C01U(H1), C01V(H01V), C01X(H01X), C01Y(H01Y), C01Z(H2),
 C020(H020)
;
_olex2_submission_special_instructions 'No special instructions were received'
_oxdiff_exptl_absorpt_empirical_details
;
Empirical correction (ABSPACK) includes:
- Absorption correction using spherical harmonics
- Frame scaling
;
_oxdiff_exptl_absorpt_empirical_full_max 1.333
_oxdiff_exptl_absorpt_empirical_full_min 0.760

loop_
_space_group_symop_operation_xyz
'x, y, z'
'-x, -y, -z'

loop_
_atom_site_label
_atom_site_type_symbol
_atom_site_fract_x
_atom_site_fract_y
_atom_site_fract_z
_atom_site_U_iso_or_equiv
_atom_site_adp_type
_atom_site_occupancy
_atom_site_site_symmetry_order
_atom_site_calc_flag
_atom_site_refinement_flags_posn
_atom_site_refinement_flags_adp
_atom_site_refinement_flags_occupancy
_atom_site_disorder_assembly
_atom_site_disorder_group
N001 N 0.45447(10) 0.53989(10) 0.19320(7) 0.0211(2) Uani 1 1 d . . . . .
N002 N 0.40971(11) 0.39245(10) 0.31527(7) 0.0216(2) Uani 1 1 d . . . . .
N003 N 0.90028(10) 0.39256(10) 0.17582(7) 0.0215(2) Uani 1 1 d . . . . .
N004 N 0.89599(10) 0.67736(10) 0.21700(7) 0.0225(2) Uani 1 1 d . . . . .
N005 N 0.94217(11) 0.56053(10) 0.31575(7) 0.0225(2) Uani 1 1 d . . . . .
N006 N 0.41229(11) 0.67285(10) 0.30332(7) 0.0232(2) Uani 1 1 d . . . . .
N007 N 0.80728(10) 0.27402(10) 0.27543(7) 0.0224(2) Uani 1 1 d . . . . .
N008 N 0.31251(11) 0.26154(10) 0.19857(7) 0.0222(2) Uani 1 1 d . . . . .
C009 C 0.50459(12) 0.61246(11) 0.13495(8) 0.0202(3) Uani 1 1 d . . . . .
C00A C 0.93143(12) 0.59215(12) 0.23881(8) 0.0218(3) Uani 1 1 d . . . . .
C00B C 0.88195(12) 0.36082(12) 0.25321(8) 0.0213(3) Uani 1 1 d . . . . .
C00C C 0.59001(12) 0.57953(11) 0.08332(8) 0.0209(3) Uani 1 1 d . . . . .
C00D C 0.39074(12) 0.34959(12) 0.23292(8) 0.0210(3) Uani 1 1 d . . . . .
C00E C 0.47146(13) 0.42505(11) 0.18286(8) 0.0215(3) Uani 1 1 d . . . . .
C00F C 0.72237(13) 0.16894(11) 0.14158(8) 0.0224(3) Uani 1 1 d . . . . .
C00G C 0.46549(12) 0.71322(11) 0.12838(8) 0.0208(3) Uani 1 1 d . . . . .
C00H C 0.42653(12) 0.31641(12) 0.37100(8) 0.0212(3) Uani 1 1 d . . . . .
C00I C 0.96574(12) 0.50966(12) 0.17557(8) 0.0215(3) Uani 1 1 d . . . . .
C00J C 0.44729(12) 0.58400(12) 0.27361(8) 0.0216(3) Uani 1 1 d . . . . .
C00K C 0.95961(13) 0.44669(12) 0.31518(8) 0.0225(3) Uani 1 1 d . . . . .
C00L C 0.99607(12) 0.64439(12) 0.38230(8) 0.0220(3) Uani 1 1 d . . . . .
C00M C 0.34313(13) 0.20894(12) 0.36894(8) 0.0223(3) Uani 1 1 d . . . . .
C00N C 0.91772(13) 0.30998(12) 0.11091(8) 0.0217(3) Uani 1 1 d . . . . .
C00O C 0.71491(13) 0.19878(11) 0.22353(8) 0.0221(3) Uani 1 1 d . . . . .
C00P C 0.55034(13) 0.39048(12) 0.13433(8) 0.0228(3) Uani 1 1 d . . . . .
H00P H 0.554933 0.312294 0.129697 0.027 Uiso 1 1 calc R U . . .
C00Q C 0.36930(12) 0.75059(11) 0.17697(8) 0.0219(3) Uani 1 1 d . . . . .
C00R C 0.48122(13) 0.50885(12) 0.32921(8) 0.0221(3) Uani 1 1 d . . . . .
C00S C 0.84349(12) 0.75267(11) 0.26783(9) 0.0227(3) Uani 1 1 d . . . . .
C00T C 0.83682(13) 0.20041(12) 0.09808(8) 0.0227(3) Uani 1 1 d . . . . .
C00U C 0.52495(13) 0.35120(12) 0.42768(8) 0.0234(3) Uani 1 1 d . . . . .
C00V C 0.21897(13) 0.19495(11) 0.23965(8) 0.0223(3) Uani 1 1 d . . . . .
C00W C 0.29259(13) 0.80881(12) 0.14150(9) 0.0241(3) Uani 1 1 d . . . . .
H00W H 0.297184 0.814387 0.086121 0.029 Uiso 1 1 calc R U . . .
C00X C 1.01406(13) 0.34014(12) 0.05996(8) 0.0237(3) Uani 1 1 d . . . . .
C00Y C 1.08271(13) 0.61963(13) 0.43360(8) 0.0247(3) Uani 1 1 d . . . . .
C00Z C 0.52071(13) 0.78320(12) 0.07254(8) 0.0235(3) Uani 1 1 d . . . . .
H00Z H 0.499584 0.854449 0.069953 0.028 Uiso 1 1 calc R U . . .
C010 C 0.86192(13) 0.77907(12) 0.35071(9) 0.0235(3) Uani 1 1 d . . . . .
C011 C 1.05197(13) 0.54326(12) 0.12509(9) 0.0247(3) Uani 1 1 d . . . . .
H011 H 1.085231 0.623322 0.124664 0.030 Uiso 1 1 calc R U . . .
C012 C 0.22782(13) 0.17389(11) 0.31866(8) 0.0224(3) Uani 1 1 d . . . . .
C013 C 1.03155(13) 0.25763(13) -0.00152(9) 0.0262(3) Uani 1 1 d . . . . .
H013 H 1.093536 0.278541 -0.038157 0.031 Uiso 1 1 calc R U . . .
C014 C 0.61604(13) 0.10373(12) 0.09833(9) 0.0248(3) Uani 1 1 d . . . . .
H014 H 0.618879 0.083965 0.042429 0.030 Uiso 1 1 calc R U . . .
C015 C 0.57105(13) 0.54715(13) 0.38497(8) 0.0252(3) Uani 1 1 d . . . . .
H015 H 0.609873 0.627001 0.393473 0.030 Uiso 1 1 calc R U . . .
C016 C 0.35548(13) 0.73837(11) 0.25790(8) 0.0226(3) Uani 1 1 d . . . . .
C017 C 0.96069(13) 0.74884(12) 0.39662(8) 0.0236(3) Uani 1 1 d . . . . .
C018 C 0.63679(13) 0.64897(12) 0.02577(8) 0.0235(3) Uani 1 1 d . . . . .
H018 H 0.691678 0.625071 -0.011007 0.028 Uiso 1 1 calc R U . . .
C019 C 1.03821(13) 0.41902(13) 0.36387(9) 0.0261(3) Uani 1 1 d . . . . .
H019 H 1.041203 0.340650 0.361855 0.031 Uiso 1 1 calc R U . . .
C01A C 0.86283(13) 0.11842(12) 0.03907(8) 0.0249(3) Uani 1 1 d . . . . .
H01L H 0.812614 0.042181 0.032486 0.030 Uiso 1 1 calc R U . . .
C01B C 0.10954(14) 0.14743(12) 0.19390(9) 0.0267(3) Uani 1 1 d . . . . .
H01B H 0.105403 0.158674 0.139498 0.032 Uiso 1 1 calc R U . . .
C01C C 0.60692(13) 0.15500(12) 0.26093(9) 0.0256(3) Uani 1 1 d . . . . .
H01M H 0.604603 0.170018 0.317229 0.031 Uiso 1 1 calc R U . . .
C01D C 0.63219(13) 0.47012(12) 0.08672(8) 0.0237(3) Uani 1 1 d . . . . .
H01A H 0.633766 0.430930 0.031922 0.028 Uiso 1 1 calc R U . . .
H01C H 0.716628 0.489730 0.110672 0.028 Uiso 1 1 calc R U . . .
C01E C 0.21034(13) 0.85840(12) 0.18494(9) 0.0266(3) Uani 1 1 d . . . . .
H01E H 0.159533 0.897133 0.159336 0.032 Uiso 1 1 calc R U . . .
C01F C 0.54108(13) 0.27518(13) 0.48027(8) 0.0261(3) Uani 1 1 d . . . . .
H01F H 0.604320 0.299581 0.520943 0.031 Uiso 1 1 calc R U . . .
C01G C 0.60507(13) 0.75196(12) 0.02098(8) 0.0248(3) Uani 1 1 d . . . . .
H01G H 0.640485 0.800338 -0.016960 0.030 Uiso 1 1 calc R U . . .
C01H C 0.20263(14) 0.85122(13) 0.26559(9) 0.0287(3) Uani 1 1 d . . . . .
H01H H 0.148257 0.886796 0.296075 0.034 Uiso 1 1 calc R U . . .
C01I C 0.27469(14) 0.79185(12) 0.30148(9) 0.0265(3) Uani 1 1 d . . . . .
H01I H 0.269357 0.787169 0.356945 0.032 Uiso 1 1 calc R U . . .
C01J C 0.36874(13) 0.13263(13) 0.41898(9) 0.0254(3) Uani 1 1 d . . . . .
H01J H 0.317734 0.056878 0.414896 0.030 Uiso 1 1 calc R U . . .
C01K C 1.13436(13) 0.70085(14) 0.49843(9) 0.0285(3) Uani 1 1 d . . . . .
H01O H 1.188994 0.682415 0.535179 0.034 Uiso 1 1 calc R U . . .
C01L C 0.76376(13) 0.80283(12) 0.22767(9) 0.0271(3) Uani 1 1 d . . . . .
H01P H 0.755680 0.788915 0.171166 0.033 Uiso 1 1 calc R U . . .
C01M C 0.96007(13) 0.14599(13) -0.00988(9) 0.0266(3) Uani 1 1 d . . . . .
H01Q H 0.977552 0.088856 -0.048812 0.032 Uiso 1 1 calc R U . . .
C01N C 0.46683(14) 0.16510(13) 0.47433(9) 0.0276(3) Uani 1 1 d . . . . .
H01N H 0.482802 0.112212 0.507809 0.033 Uiso 1 1 calc R U . . .
C01O C 0.50679(13) 0.06740(12) 0.13527(9) 0.0266(3) Uani 1 1 d . . . . .
H01R H 0.434739 0.027128 0.104424 0.032 Uiso 1 1 calc R U . . .
C01P C 0.78929(13) 0.84578(12) 0.39121(9) 0.0274(3) Uani 1 1 d . . . . .
H01S H 0.796534 0.860219 0.447719 0.033 Uiso 1 1 calc R U . . .
C01Q C 1.12184(14) 0.50757(13) 0.42159(9) 0.0281(3) Uani 1 1 d . . . . .
H01T H 1.205932 0.521783 0.401973 0.034 Uiso 1 1 calc R U . . .
H01U H 1.123547 0.477923 0.473423 0.034 Uiso 1 1 calc R U . . .
C01R C 1.02218(14) 0.83084(13) 0.45921(9) 0.0281(3) Uani 1 1 d . . . . .
H01W H 1.004621 0.904609 0.466809 0.034 Uiso 1 1 calc R U . . .
C01S C 1.09830(14) 0.45946(13) 0.06904(9) 0.0285(3) Uani 1 1 d . . . . .
H01Z H 1.180425 0.455752 0.088731 0.034 Uiso 1 1 calc R U . . .
H H 1.107102 0.486894 0.016233 0.034 Uiso 1 1 calc R U . . .
C01T C 0.50334(13) 0.09009(12) 0.21712(9) 0.0271(3) Uani 1 1 d . . . . .
H01 H 0.430313 0.061316 0.243165 0.033 Uiso 1 1 calc R U . . .
C01U C 0.69670(13) 0.87210(12) 0.26870(10) 0.0292(3) Uani 1 1 d . . . . .
H1 H 0.643964 0.906174 0.240645 0.035 Uiso 1 1 calc R U . . .
C01V C 0.12239(13) 0.11104(12) 0.35085(9) 0.0252(3) Uani 1 1 d . . . . .
H01V H 0.125857 0.097962 0.404906 0.030 Uiso 1 1 calc R U . . .
C01W C 0.61265(14) 0.46848(13) 0.43457(9) 0.0273(3) Uani 1 1 d . . . . .
H01D H 0.621439 0.503711 0.491019 0.033 Uiso 1 1 calc R U . . .
H01K H 0.694221 0.459428 0.417887 0.033 Uiso 1 1 calc R U . . .
C01X C 0.00784(14) 0.08458(13) 0.22680(10) 0.0288(3) Uani 1 1 d . . . . .
H01X H -0.065757 0.053109 0.195202 0.035 Uiso 1 1 calc R U . . .
C01Y C 0.01335(13) 0.06752(12) 0.30601(9) 0.0278(3) Uani 1 1 d . . . . .
H01Y H -0.057041 0.026308 0.329439 0.033 Uiso 1 1 calc R U . . .
C01Z C 1.10768(14) 0.80723(14) 0.51019(9) 0.0309(3) Uani 1 1 d . . . . .
H2 H 1.147345 0.863602 0.552634 0.037 Uiso 1 1 calc R U . . .
C020 C 0.70747(13) 0.89109(13) 0.35118(10) 0.0294(3) Uani 1 1 d . . . . .
H020 H 0.658835 0.935098 0.380198 0.035 Uiso 1 1 calc R U . . .

loop_
_atom_site_aniso_label
_atom_site_aniso_U_11
_atom_site_aniso_U_22
_atom_site_aniso_U_33
_atom_site_aniso_U_23
_atom_site_aniso_U_13
_atom_site_aniso_U_12
N001 0.0234(6) 0.0190(5) 0.0212(6) 0.0024(4) 0.0037(4) 0.0058(4)
N002 0.0228(6) 0.0212(6) 0.0206(6) 0.0032(4) -0.0006(4) 0.0049(5)
N003 0.0215(6) 0.0206(6) 0.0221(6) 0.0009(4) 0.0027(4) 0.0053(4)
N004 0.0208(6) 0.0212(6) 0.0243(6) 0.0002(5) 0.0008(5) 0.0041(5)
N005 0.0231(6) 0.0212(6) 0.0219(6) 0.0011(4) -0.0008(5) 0.0040(5)
N006 0.0247(6) 0.0210(6) 0.0240(6) 0.0020(5) 0.0028(5) 0.0062(5)
N007 0.0204(6) 0.0224(6) 0.0242(6) 0.0016(5) 0.0012(5) 0.0057(5)
N008 0.0218(6) 0.0211(6) 0.0241(6) 0.0035(5) 0.0014(5) 0.0056(5)
C009 0.0181(6) 0.0199(6) 0.0214(6) 0.0022(5) 0.0005(5) 0.0027(5)
C00A 0.0177(6) 0.0230(7) 0.0227(7) 0.0017(5) 0.0012(5) 0.0020(5)
C00B 0.0193(6) 0.0234(7) 0.0224(7) 0.0015(5) 0.0014(5) 0.0083(5)
C00C 0.0182(6) 0.0203(6) 0.0226(7) 0.0000(5) -0.0005(5) 0.0032(5)
C00D 0.0211(7) 0.0219(7) 0.0220(7) 0.0036(5) 0.0022(5) 0.0086(5)
C00E 0.0232(7) 0.0188(6) 0.0219(7) 0.0013(5) -0.0009(5) 0.0050(5)
C00F 0.0229(7) 0.0182(6) 0.0268(7) 0.0016(5) 0.0015(5) 0.0072(5)
C00G 0.0194(6) 0.0208(6) 0.0212(6) 0.0006(5) -0.0006(5) 0.0041(5)
C00H 0.0221(7) 0.0236(7) 0.0198(6) 0.0030(5) 0.0040(5) 0.0089(5)
C00I 0.0190(7) 0.0217(7) 0.0234(7) 0.0013(5) -0.0013(5) 0.0050(5)
C00J 0.0200(7) 0.0221(7) 0.0216(7) 0.0018(5) 0.0011(5) 0.0034(5)
C00K 0.0221(7) 0.0211(7) 0.0230(7) 0.0014(5) 0.0016(5) 0.0037(5)
C00L 0.0173(6) 0.0250(7) 0.0211(7) 0.0005(5) 0.0026(5) 0.0014(5)
C00M 0.0226(7) 0.0254(7) 0.0203(6) 0.0027(5) 0.0042(5) 0.0082(5)
C00N 0.0227(7) 0.0233(7) 0.0201(6) 0.0006(5) -0.0004(5) 0.0091(5)
C00O 0.0216(7) 0.0175(6) 0.0278(7) 0.0025(5) 0.0007(5) 0.0062(5)
C00P 0.0247(7) 0.0212(7) 0.0238(7) 0.0021(5) 0.0009(5) 0.0084(5)
C00Q 0.0198(7) 0.0172(6) 0.0272(7) 0.0005(5) 0.0018(5) 0.0028(5)
C00R 0.0223(7) 0.0212(7) 0.0225(7) 0.0018(5) 0.0037(5) 0.0051(5)
C00S 0.0190(7) 0.0183(6) 0.0286(7) 0.0001(5) 0.0027(5) 0.0018(5)
C00T 0.0233(7) 0.0230(7) 0.0229(7) 0.0022(5) 0.0000(5) 0.0082(5)
C00U 0.0222(7) 0.0279(7) 0.0217(7) 0.0025(5) 0.0037(5) 0.0091(6)
C00V 0.0219(7) 0.0193(6) 0.0265(7) 0.0023(5) 0.0019(5) 0.0070(5)
C00W 0.0211(7) 0.0217(7) 0.0281(7) 0.0035(5) 0.0004(5) 0.0025(5)
C00X 0.0216(7) 0.0259(7) 0.0240(7) 0.0024(5) 0.0014(5) 0.0070(6)
C00Y 0.0186(7) 0.0301(7) 0.0233(7) 0.0032(6) 0.0037(5) 0.0017(6)
C00Z 0.0232(7) 0.0206(7) 0.0262(7) 0.0035(5) 0.0009(5) 0.0042(5)
C010 0.0204(7) 0.0203(6) 0.0277(7) 0.0015(5) 0.0046(5) 0.0011(5)
C011 0.0218(7) 0.0236(7) 0.0269(7) 0.0008(6) 0.0025(5) 0.0028(5)
C012 0.0219(7) 0.0194(6) 0.0266(7) 0.0013(5) 0.0039(5) 0.0073(5)
C013 0.0224(7) 0.0331(8) 0.0243(7) 0.0019(6) 0.0036(5) 0.0102(6)
C014 0.0268(7) 0.0195(7) 0.0275(7) 0.0004(5) -0.0002(6) 0.0061(5)
C015 0.0248(7) 0.0248(7) 0.0246(7) 0.0019(6) 0.0017(5) 0.0042(6)
C016 0.0222(7) 0.0183(6) 0.0262(7) 0.0016(5) 0.0024(5) 0.0033(5)
C017 0.0206(7) 0.0255(7) 0.0225(7) 0.0011(5) 0.0050(5) 0.0022(5)
C018 0.0210(7) 0.0246(7) 0.0232(7) 0.0001(5) 0.0030(5) 0.0036(5)
C019 0.0241(7) 0.0267(7) 0.0272(7) 0.0038(6) 0.0005(6) 0.0055(6)
C01A 0.0261(7) 0.0233(7) 0.0252(7) -0.0006(6) -0.0018(6) 0.0078(6)
C01B 0.0284(8) 0.0236(7) 0.0285(7) 0.0045(6) -0.0021(6) 0.0065(6)
C01C 0.0255(7) 0.0230(7) 0.0286(7) 0.0019(6) 0.0049(6) 0.0075(6)
C01D 0.0215(7) 0.0249(7) 0.0256(7) 0.0019(5) 0.0029(5) 0.0079(5)
C01E 0.0198(7) 0.0221(7) 0.0385(8) 0.0036(6) 0.0010(6) 0.0064(5)
C01F 0.0248(7) 0.0333(8) 0.0226(7) 0.0046(6) 0.0014(5) 0.0115(6)
C01G 0.0237(7) 0.0243(7) 0.0250(7) 0.0046(6) 0.0032(6) 0.0022(6)
C01H 0.0246(7) 0.0248(7) 0.0377(8) 0.0013(6) 0.0079(6) 0.0085(6)
C01I 0.0279(7) 0.0234(7) 0.0284(7) 0.0022(6) 0.0072(6) 0.0071(6)
C01J 0.0253(7) 0.0258(7) 0.0267(7) 0.0064(6) 0.0056(6) 0.0076(6)
C01K 0.0223(7) 0.0367(8) 0.0234(7) 0.0014(6) 0.0001(6) 0.0026(6)
C01L 0.0259(7) 0.0232(7) 0.0297(8) -0.0014(6) -0.0021(6) 0.0039(6)
C01M 0.0270(7) 0.0298(8) 0.0244(7) -0.0022(6) 0.0012(6) 0.0123(6)
C01N 0.0276(7) 0.0329(8) 0.0262(7) 0.0104(6) 0.0050(6) 0.0116(6)
C01O 0.0226(7) 0.0193(7) 0.0362(8) -0.0005(6) -0.0011(6) 0.0039(5)
C01P 0.0246(7) 0.0246(7) 0.0307(8) 0.0000(6) 0.0067(6) 0.0028(6)
C01Q 0.0228(7) 0.0324(8) 0.0282(7) 0.0040(6) -0.0027(6) 0.0054(6)
C01R 0.0264(7) 0.0273(7) 0.0273(7) -0.0036(6) 0.0040(6) 0.0038(6)
C01S 0.0248(7) 0.0304(8) 0.0291(8) 0.0015(6) 0.0067(6) 0.0054(6)
C01T 0.0220(7) 0.0217(7) 0.0372(8) 0.0021(6) 0.0059(6) 0.0051(5)
C01U 0.0219(7) 0.0229(7) 0.0414(9) -0.0003(6) -0.0022(6) 0.0055(6)
C01V 0.0256(7) 0.0244(7) 0.0267(7) 0.0041(6) 0.0051(6) 0.0078(6)
C01W 0.0256(7) 0.0298(8) 0.0260(7) 0.0028(6) -0.0017(6) 0.0064(6)
C01X 0.0229(7) 0.0243(7) 0.0387(8) 0.0037(6) -0.0030(6) 0.0051(6)
C01Y 0.0225(7) 0.0238(7) 0.0373(8) 0.0052(6) 0.0060(6) 0.0054(6)
C01Z 0.0265(8) 0.0357(8) 0.0250(7) -0.0058(6) 0.0013(6) 0.0019(6)
C020 0.0215(7) 0.0244(7) 0.0403(9) -0.0026(6) 0.0062(6) 0.0047(6)

loop_
_atom_type_symbol
_atom_type_description
_atom_type_scat_dispersion_real
_atom_type_scat_dispersion_imag
_atom_type_scat_source
C C 0.0181 0.0091 'International Tables Vol C Tables 4.2.6.8 and 6.1.1.4'
H H 0.0000 0.0000 'International Tables Vol C Tables 4.2.6.8 and 6.1.1.4'
N N 0.0311 0.0180 'International Tables Vol C Tables 4.2.6.8 and 6.1.1.4'

loop_
_geom_angle_atom_site_label_1
_geom_angle_atom_site_label_2
_geom_angle_atom_site_label_3
_geom_angle
_geom_angle_site_symmetry_1
_geom_angle_site_symmetry_3
_geom_angle_publ_flag
C00E N001 C009 117.05(11) . . ?
C00J N001 C009 122.10(11) . . ?
C00J N001 C00E 113.28(11) . . ?
C00D N002 C00H 119.31(11) . . ?
C00D N002 C00R 112.56(11) . . ?
C00R N002 C00H 117.55(11) . . ?
C00B N003 C00I 113.51(11) . . ?
C00B N003 C00N 120.37(11) . . ?
C00I N003 C00N 117.36(11) . . ?
C00A N004 C00S 124.19(12) . . ?
C00A N005 C00K 113.62(11) . . ?
C00A N005 C00L 121.38(11) . . ?
C00K N005 C00L 117.16(11) . . ?
C00J N006 C016 123.68(12) . . ?
C00B N007 C00O 122.63(12) . . ?
C00D N008 C00V 122.74(12) . . ?
C00C C009 N001 119.12(12) . . ?
C00C C009 C00G 120.66(12) . . ?
C00G C009 N001 120.19(12) . . ?
N004 C00A N005 130.04(13) . . ?
N004 C00A C00I 117.58(12) . . ?
N005 C00A C00I 112.38(12) . . ?
N003 C00B C00K 112.26(12) . . ?
N007 C00B N003 129.33(13) . . ?
N007 C00B C00K 118.36(12) . . ?
C009 C00C C01D 122.51(12) . . ?
C018 C00C C009 119.04(12) . . ?
C018 C00C C01D 118.44(12) . . ?
N002 C00D C00E 112.22(11) . . ?
N008 C00D N002 129.16(13) . . ?
N008 C00D C00E 118.52(12) . . ?
N001 C00E C00D 112.26(11) . . ?
C00P C00E N001 123.85(13) . . ?
C00P C00E C00D 123.89(12) . . ?
C00O C00F C00T 123.79(13) . . ?
C00O C00F C014 117.98(13) . . ?
C014 C00F C00T 118.22(13) . . ?
C009 C00G C00Q 124.26(12) . . ?
C00Z C00G C009 117.84(12) . . ?
C00Z C00G C00Q 117.90(12) . . ?
C00M C00H N002 119.55(12) . . ?
C00U C00H N002 119.61(12) . . ?
C00U C00H C00M 120.84(13) . . ?
N003 C00I C00A 114.21(11) . . ?
C011 C00I N003 123.75(13) . . ?
C011 C00I C00A 122.02(13) . . ?
N001 C00J C00R 112.07(11) . . ?
N006 C00J N001 129.75(13) . . ?
N006 C00J C00R 118.11(12) . . ?
N005 C00K C00B 113.44(12) . . ?
C019 C00K N005 124.14(13) . . ?
C019 C00K C00B 122.41(13) . . ?
C00Y C00L N005 119.24(12) . . ?
C017 C00L N005 120.29(12) . . ?
C017 C00L C00Y 120.46(13) . . ?
C00H C00M C012 123.44(12) . . ?
C01J C00M C00H 117.95(13) . . ?
C01J C00M C012 118.57(13) . . ?
C00T C00N N003 119.72(12) . . ?
C00X C00N N003 119.75(12) . . ?
C00X C00N C00T 120.52(12) . . ?
C00F C00O N007 126.34(13) . . ?
C01C C00O N007 113.83(12) . . ?
C01C C00O C00F 119.82(13) . . ?
C00E C00P H00P 119.0 . . ?
C00E C00P C01D 122.09(13) . . ?
C01D C00P H00P 119.0 . . ?
C00W C00Q C00G 118.24(12) . . ?
C016 C00Q C00G 124.05(12) . . ?
C016 C00Q C00W 117.56(13) . . ?
N002 C00R C00J 113.43(12) . . ?
C015 C00R N002 124.03(13) . . ?
C015 C00R C00J 122.53(13) . . ?
C010 C00S N004 127.07(13) . . ?
C010 C00S C01L 119.47(13) . . ?
C01L C00S N004 113.45(12) . . ?
C00N C00T C00F 123.22(12) . . ?
C01A C00T C00F 118.44(13) . . ?
C01A C00T C00N 118.28(13) . . ?
C00H C00U C01W 122.40(13) . . ?
C01F C00U C00H 118.72(13) . . ?
C01F C00U C01W 118.88(13) . . ?
C012 C00V N008 125.99(13) . . ?
C012 C00V C01B 119.88(13) . . ?
C01B C00V N008 114.13(12) . . ?
C00Q C00W H00W 119.0 . . ?
C01E C00W C00Q 121.99(14) . . ?
C01E C00W H00W 119.0 . . ?
C00N C00X C01S 121.95(12) . . ?
C013 C00X C00N 118.89(13) . . ?
C013 C00X C01S 119.15(13) . . ?
C00L C00Y C01Q 122.41(13) . . ?
C01K C00Y C00L 119.16(14) . . ?
C01K C00Y C01Q 118.44(13) . . ?
C00G C00Z H00Z 118.9 . . ?
C01G C00Z C00G 122.14(13) . . ?
C01G C00Z H00Z 118.9 . . ?
C00S C010 C017 123.45(12) . . ?
C00S C010 C01P 117.79(13) . . ?
C01P C010 C017 118.55(13) . . ?
C00I C011 H011 119.0 . . ?
C00I C011 C01S 122.09(13) . . ?
C01S C011 H011 119.0 . . ?
C00V C012 C00M 123.94(12) . . ?
C00V C012 C01V 117.81(13) . . ?
C01V C012 C00M 118.18(13) . . ?
C00X C013 H013 119.5 . . ?
C01M C013 C00X 121.07(13) . . ?
C01M C013 H013 119.5 . . ?
C00F C014 H014 119.2 . . ?
C01O C014 C00F 121.59(14) . . ?
C01O C014 H014 119.2 . . ?
C00R C015 H015 119.0 . . ?
C00R C015 C01W 121.94(13) . . ?
C01W C015 H015 119.0 . . ?
C00Q C016 N006 127.30(12) . . ?
C01I C016 N006 113.04(12) . . ?
C01I C016 C00Q 119.63(13) . . ?
C00L C017 C010 124.79(13) . . ?
C00L C017 C01R 117.88(13) . . ?
C01R C017 C010 117.33(13) . . ?
C00C C018 H018 119.3 . . ?
C01G C018 C00C 121.41(13) . . ?
C01G C018 H018 119.3 . . ?
C00K C019 H019 119.1 . . ?
C00K C019 C01Q 121.72(14) . . ?
C01Q C019 H019 119.1 . . ?
C00T C01A H01L 119.3 . . ?
C01M C01A C00T 121.46(14) . . ?
C01M C01A H01L 119.3 . . ?
C00V C01B H01B 119.5 . . ?
C01X C01B C00V 120.95(14) . . ?
C01X C01B H01B 119.5 . . ?
C00O C01C H01M 119.5 . . ?
C01T C01C C00O 120.97(14) . . ?
C01T C01C H01M 119.5 . . ?
C00C C01D H01A 109.3 . . ?
C00C C01D H01C 109.3 . . ?
C00P C01D C00C 111.72(11) . . ?
C00P C01D H01A 109.3 . . ?
C00P C01D H01C 109.3 . . ?
H01A C01D H01C 107.9 . . ?
C00W C01E H01E 120.1 . . ?
C01H C01E C00W 119.74(13) . . ?
C01H C01E H01E 120.1 . . ?
C00U C01F H01F 119.4 . . ?
C01N C01F C00U 121.23(14) . . ?
C01N C01F H01F 119.4 . . ?
C00Z C01G H01G 120.7 . . ?
C018 C01G C00Z 118.69(13) . . ?
C018 C01G H01G 120.7 . . ?
C01E C01H H01H 120.3 . . ?
C01I C01H C01E 119.41(13) . . ?
C01I C01H H01H 120.3 . . ?
C016 C01I H01I 119.3 . . ?
C01H C01I C016 121.47(14) . . ?
C01H C01I H01I 119.3 . . ?
C00M C01J H01J 119.2 . . ?
C01N C01J C00M 121.51(14) . . ?
C01N C01J H01J 119.2 . . ?
C00Y C01K H01O 119.4 . . ?
C01Z C01K C00Y 121.26(14) . . ?
C01Z C01K H01O 119.4 . . ?
C00S C01L H01P 119.3 . . ?
C01U C01L C00S 121.42(14) . . ?
C01U C01L H01P 119.3 . . ?
C013 C01M C01A 119.29(13) . . ?
C013 C01M H01Q 120.4 . . ?
C01A C01M H01Q 120.4 . . ?
C01F C01N C01J 119.28(13) . . ?
C01F C01N H01N 120.4 . . ?
C01J C01N H01N 120.4 . . ?
C014 C01O H01R 120.2 . . ?
C01T C01O C014 119.68(14) . . ?
C01T C01O H01R 120.2 . . ?
C010 C01P H01S 119.0 . . ?
C020 C01P C010 121.95(14) . . ?
C020 C01P H01S 119.0 . . ?
C00Y C01Q H01T 109.2 . . ?
C00Y C01Q H01U 109.2 . . ?
C019 C01Q C00Y 112.22(12) . . ?
C019 C01Q H01T 109.2 . . ?
C019 C01Q H01U 109.2 . . ?
H01T C01Q H01U 107.9 . . ?
C017 C01R H01W 119.1 . . ?
C01Z C01R C017 121.89(14) . . ?
C01Z C01R H01W 119.1 . . ?
C00X C01S H01Z 109.1 . . ?
C00X C01S H 109.1 . . ?
C011 C01S C00X 112.34(12) . . ?
C011 C01S H01Z 109.1 . . ?
C011 C01S H 109.1 . . ?
H01Z C01S H 107.9 . . ?
C01C C01T H01 120.2 . . ?
C01O C01T C01C 119.61(14) . . ?
C01O C01T H01 120.2 . . ?
C01L C01U H1 120.4 . . ?
C01L C01U C020 119.18(14) . . ?
C020 C01U H1 120.4 . . ?
C012 C01V H01V 119.1 . . ?
C01Y C01V C012 121.89(14) . . ?
C01Y C01V H01V 119.1 . . ?
C00U C01W H01D 109.1 . . ?
C00U C01W H01K 109.1 . . ?
C015 C01W C00U 112.59(12) . . ?
C015 C01W H01D 109.1 . . ?
C015 C01W H01K 109.1 . . ?
H01D C01W H01K 107.8 . . ?
C01B C01X H01X 120.1 . . ?
C01B C01X C01Y 119.83(14) . . ?
C01Y C01X H01X 120.1 . . ?
C01V C01Y H01Y 120.2 . . ?
C01X C01Y C01V 119.52(14) . . ?
C01X C01Y H01Y 120.2 . . ?
C01K C01Z C01R 119.01(14) . . ?
C01K C01Z H2 120.5 . . ?
C01R C01Z H2 120.5 . . ?
C01P C020 C01U 119.85(14) . . ?
C01P C020 H020 120.1 . . ?
C01U C020 H020 120.1 . . ?

loop_
_geom_bond_atom_site_label_1
_geom_bond_atom_site_label_2
_geom_bond_distance
_geom_bond_site_symmetry_2
_geom_bond_publ_flag
N001 C009 1.4333(17) . ?
N001 C00E 1.4321(17) . ?
N001 C00J 1.4096(17) . ?
N002 C00D 1.4203(17) . ?
N002 C00H 1.4357(17) . ?
N002 C00R 1.4312(17) . ?
N003 C00B 1.4152(18) . ?
N003 C00I 1.4298(17) . ?
N003 C00N 1.4366(17) . ?
N004 C00A 1.2790(18) . ?
N004 C00S 1.4100(17) . ?
N005 C00A 1.4143(18) . ?
N005 C00K 1.4310(18) . ?
N005 C00L 1.4370(17) . ?
N006 C00J 1.2756(18) . ?
N006 C016 1.4147(18) . ?
N007 C00B 1.2777(18) . ?
N007 C00O 1.4148(18) . ?
N008 C00D 1.2755(18) . ?
N008 C00V 1.4123(18) . ?
C009 C00C 1.4012(19) . ?
C009 C00G 1.4028(19) . ?
C00A C00I 1.4876(19) . ?
C00B C00K 1.4862(19) . ?
C00C C018 1.3920(19) . ?
C00C C01D 1.5113(19) . ?
C00D C00E 1.4811(19) . ?
C00E C00P 1.3215(19) . ?
C00F C00O 1.398(2) . ?
C00F C00T 1.4859(19) . ?
C00F C014 1.403(2) . ?
C00G C00Q 1.4880(19) . ?
C00G C00Z 1.4000(19) . ?
C00H C00M 1.404(2) . ?
C00H C00U 1.404(2) . ?
C00I C011 1.326(2) . ?
C00J C00R 1.4901(19) . ?
C00K C019 1.327(2) . ?
C00L C00Y 1.404(2) . ?
C00L C017 1.403(2) . ?
C00M C012 1.484(2) . ?
C00M C01J 1.401(2) . ?
C00N C00T 1.404(2) . ?
C00N C00X 1.403(2) . ?
C00O C01C 1.398(2) . ?
C00P H00P 0.9500 . ?
C00P C01D 1.4883(19) . ?
C00Q C00W 1.4056(19) . ?
C00Q C016 1.404(2) . ?
C00R C015 1.329(2) . ?
C00S C010 1.401(2) . ?
C00S C01L 1.405(2) . ?
C00T C01A 1.4003(19) . ?
C00U C01F 1.395(2) . ?
C00U C01W 1.510(2) . ?
C00V C012 1.399(2) . ?
C00V C01B 1.403(2) . ?
C00W H00W 0.9500 . ?
C00W C01E 1.388(2) . ?
C00X C013 1.397(2) . ?
C00X C01S 1.511(2) . ?
C00Y C01K 1.395(2) . ?
C00Y C01Q 1.509(2) . ?
C00Z H00Z 0.9500 . ?
C00Z C01G 1.384(2) . ?
C010 C017 1.486(2) . ?
C010 C01P 1.405(2) . ?
C011 H011 0.9500 . ?
C011 C01S 1.489(2) . ?
C012 C01V 1.404(2) . ?
C013 H013 0.9500 . ?
C013 C01M 1.383(2) . ?
C014 H014 0.9500 . ?
C014 C01O 1.388(2) . ?
C015 H015 0.9500 . ?
C015 C01W 1.491(2) . ?
C016 C01I 1.4015(19) . ?
C017 C01R 1.404(2) . ?
C018 H018 0.9500 . ?
C018 C01G 1.382(2) . ?
C019 H019 0.9500 . ?
C019 C01Q 1.489(2) . ?
C01A H01L 0.9500 . ?
C01A C01M 1.384(2) . ?
C01B H01B 0.9500 . ?
C01B C01X 1.380(2) . ?
C01C H01M 0.9500 . ?
C01C C01T 1.385(2) . ?
C01D H01A 0.9900 . ?
C01D H01C 0.9900 . ?
C01E H01E 0.9500 . ?
C01E C01H 1.382(2) . ?
C01F H01F 0.9500 . ?
C01F C01N 1.381(2) . ?
C01G H01G 0.9500 . ?
C01H H01H 0.9500 . ?
C01H C01I 1.381(2) . ?
C01I H01I 0.9500 . ?
C01J H01J 0.9500 . ?
C01J C01N 1.386(2) . ?
C01K H01O 0.9500 . ?
C01K C01Z 1.377(2) . ?
C01L H01P 0.9500 . ?
C01L C01U 1.385(2) . ?
C01M H01Q 0.9500 . ?
C01N H01N 0.9500 . ?
C01O H01R 0.9500 . ?
C01O C01T 1.382(2) . ?
C01P H01S 0.9500 . ?
C01P C020 1.385(2) . ?
C01Q H01T 0.9900 . ?
C01Q H01U 0.9900 . ?
C01R H01W 0.9500 . ?
C01R C01Z 1.385(2) . ?
C01S H01Z 0.9900 . ?
C01S H 0.9900 . ?
C01T H01 0.9500 . ?
C01U H1 0.9500 . ?
C01U C020 1.386(2) . ?
C01V H01V 0.9500 . ?
C01V C01Y 1.387(2) . ?
C01W H01D 0.9900 . ?
C01W H01K 0.9900 . ?
C01X H01X 0.9500 . ?
C01X C01Y 1.385(2) . ?
C01Y H01Y 0.9500 . ?
C01Z H2 0.9500 . ?
C020 H020 0.9500 . ?

loop_
_geom_torsion_atom_site_label_1
_geom_torsion_atom_site_label_2
_geom_torsion_atom_site_label_3
_geom_torsion_atom_site_label_4
_geom_torsion
_geom_torsion_site_symmetry_1
_geom_torsion_site_symmetry_2
_geom_torsion_site_symmetry_3
_geom_torsion_site_symmetry_4
_geom_torsion_publ_flag
N001 C009 C00C C018 178.76(12) . . . . ?
N001 C009 C00C C01D -0.25(19) . . . . ?
N001 C009 C00G C00Q -2.3(2) . . . . ?
N001 C009 C00G C00Z 177.66(12) . . . . ?
N001 C00E C00P C01D 1.6(2) . . . . ?
N001 C00J C00R N002 -55.97(15) . . . . ?
N001 C00J C00R C015 122.80(14) . . . . ?
N002 C00D C00E N001 -58.34(15) . . . . ?
N002 C00D C00E C00P 121.52(15) . . . . ?
N002 C00H C00M C012 -8.0(2) . . . . ?
N002 C00H C00M C01J 174.06(12) . . . . ?
N002 C00H C00U C01F -178.77(12) . . . . ?
N002 C00H C00U C01W 2.2(2) . . . . ?
N002 C00R C015 C01W 5.1(2) . . . . ?
N003 C00B C00K N005 56.52(15) . . . . ?
N003 C00B C00K C019 -122.55(15) . . . . ?
N003 C00I C011 C01S -6.8(2) . . . . ?
N003 C00N C00T C00F 8.6(2) . . . . ?
N003 C00N C00T C01A -174.16(12) . . . . ?
N003 C00N C00X C013 178.28(12) . . . . ?
N003 C00N C00X C01S -2.5(2) . . . . ?
N004 C00A C00I N003 -124.43(13) . . . . ?
N004 C00A C00I C011 57.07(19) . . . . ?
N004 C00S C010 C017 12.9(2) . . . . ?
N004 C00S C010 C01P -172.51(13) . . . . ?
N004 C00S C01L C01U 174.96(13) . . . . ?
N005 C00A C00I N003 54.58(15) . . . . ?
N005 C00A C00I C011 -123.92(14) . . . . ?
N005 C00K C019 C01Q -3.5(2) . . . . ?
N005 C00L C00Y C01K -179.61(12) . . . . ?
N005 C00L C00Y C01Q 0.0(2) . . . . ?
N005 C00L C017 C010 4.7(2) . . . . ?
N005 C00L C017 C01R -175.78(12) . . . . ?
N006 C00J C00R N002 121.26(14) . . . . ?
N006 C00J C00R C015 -59.97(19) . . . . ?
N006 C016 C01I C01H -174.29(13) . . . . ?
N007 C00B C00K N005 -121.01(14) . . . . ?
N007 C00B C00K C019 59.92(19) . . . . ?
N007 C00O C01C C01T 173.04(12) . . . . ?
N008 C00D C00E N001 118.49(14) . . . . ?
N008 C00D C00E C00P -61.65(19) . . . . ?
N008 C00V C012 C00M -6.9(2) . . . . ?
N008 C00V C012 C01V 176.27(13) . . . . ?
N008 C00V C01B C01X -177.02(13) . . . . ?
C009 N001 C00E C00D -165.36(11) . . . . ?
C009 N001 C00E C00P 14.8(2) . . . . ?
C009 N001 C00J N006 44.7(2) . . . . ?
C009 N001 C00J C00R -138.49(12) . . . . ?
C009 C00C C018 C01G 3.0(2) . . . . ?
C009 C00C C01D C00P 15.01(18) . . . . ?
C009 C00G C00Q C00W -146.10(14) . . . . ?
C009 C00G C00Q C016 38.4(2) . . . . ?
C009 C00G C00Z C01G 4.5(2) . . . . ?
C00A N004 C00S C010 26.6(2) . . . . ?
C00A N004 C00S C01L -152.55(13) . . . . ?
C00A N005 C00K C00B -41.37(16) . . . . ?
C00A N005 C00K C019 137.68(14) . . . . ?
C00A N005 C00L C00Y -133.90(14) . . . . ?
C00A N005 C00L C017 47.30(18) . . . . ?
C00A C00I C011 C01S 171.58(13) . . . . ?
C00B N003 C00I C00A -39.47(16) . . . . ?
C00B N003 C00I C011 138.99(14) . . . . ?
C00B N003 C00N C00T 48.76(18) . . . . ?
C00B N003 C00N C00X -132.41(14) . . . . ?
C00B N007 C00O C00F 32.7(2) . . . . ?
C00B N007 C00O C01C -145.63(13) . . . . ?
C00B C00K C019 C01Q 175.43(13) . . . . ?
C00C C009 C00G C00Q 175.78(12) . . . . ?
C00C C009 C00G C00Z -4.30(19) . . . . ?
C00C C018 C01G C00Z -2.9(2) . . . . ?
C00D N002 C00H C00M -50.00(17) . . . . ?
C00D N002 C00H C00U 131.04(13) . . . . ?
C00D N002 C00R C00J 41.90(15) . . . . ?
C00D N002 C00R C015 -136.85(14) . . . . ?
C00D N008 C00V C012 -33.4(2) . . . . ?
C00D N008 C00V C01B 146.91(13) . . . . ?
C00D C00E C00P C01D -178.29(13) . . . . ?
C00E N001 C009 C00C -14.84(18) . . . . ?
C00E N001 C009 C00G 163.23(12) . . . . ?
C00E N001 C00J N006 -166.63(14) . . . . ?
C00E N001 C00J C00R 10.19(16) . . . . ?
C00E C00P C01D C00C -15.75(19) . . . . ?
C00F C00O C01C C01T -5.4(2) . . . . ?
C00F C00T C01A C01M 172.54(13) . . . . ?
C00F C014 C01O C01T -3.6(2) . . . . ?
C00G C009 C00C C018 0.7(2) . . . . ?
C00G C009 C00C C01D -178.31(12) . . . . ?
C00G C00Q C00W C01E -172.32(13) . . . . ?
C00G C00Q C016 N006 -12.0(2) . . . . ?
C00G C00Q C016 C01I 170.23(13) . . . . ?
C00G C00Z C01G C018 -0.9(2) . . . . ?
C00H N002 C00D N008 52.5(2) . . . . ?
C00H N002 C00D C00E -131.05(12) . . . . ?
C00H N002 C00R C00J -173.54(11) . . . . ?
C00H N002 C00R C015 7.7(2) . . . . ?
C00H C00M C012 C00V 42.6(2) . . . . ?
C00H C00M C012 C01V -140.57(14) . . . . ?
C00H C00M C01J C01N 5.9(2) . . . . ?
C00H C00U C01F C01N 3.8(2) . . . . ?
C00H C00U C01W C015 9.45(19) . . . . ?
C00I N003 C00B N007 163.52(14) . . . . ?
C00I N003 C00B C00K -13.68(15) . . . . ?
C00I N003 C00N C00T -165.79(12) . . . . ?
C00I N003 C00N C00X 13.04(18) . . . . ?
C00I C011 C01S C00X 16.3(2) . . . . ?
C00J N001 C009 C00C 132.74(13) . . . . ?
C00J N001 C009 C00G -49.18(18) . . . . ?
C00J N001 C00E C00D 44.26(15) . . . . ?
C00J N001 C00E C00P -135.60(14) . . . . ?
C00J N006 C016 C00Q -27.1(2) . . . . ?
C00J N006 C016 C01I 150.75(14) . . . . ?
C00J C00R C015 C01W -173.53(13) . . . . ?
C00K N005 C00A N004 167.23(14) . . . . ?
C00K N005 C00A C00I -11.63(16) . . . . ?
C00K N005 C00L C00Y 13.29(18) . . . . ?
C00K N005 C00L C017 -165.52(12) . . . . ?
C00K C019 C01Q C00Y 15.9(2) . . . . ?
C00L N005 C00A N004 -44.5(2) . . . . ?
C00L N005 C00A C00I 136.62(13) . . . . ?
C00L N005 C00K C00B 168.96(11) . . . . ?
C00L N005 C00K C019 -12.0(2) . . . . ?
C00L C00Y C01K C01Z -4.0(2) . . . . ?
C00L C00Y C01Q C019 -14.06(19) . . . . ?
C00L C017 C01R C01Z -5.6(2) . . . . ?
C00M C00H C00U C01F 2.3(2) . . . . ?
C00M C00H C00U C01W -176.73(13) . . . . ?
C00M C012 C01V C01Y -175.08(13) . . . . ?
C00M C01J C01N C01F 0.0(2) . . . . ?
C00N N003 C00B N007 -49.8(2) . . . . ?
C00N N003 C00B C00K 133.01(13) . . . . ?
C00N N003 C00I C00A 172.78(11) . . . . ?
C00N N003 C00I C011 -8.8(2) . . . . ?
C00N C00T C01A C01M -4.9(2) . . . . ?
C00N C00X C013 C01M -3.6(2) . . . . ?
C00N C00X C01S C011 -11.6(2) . . . . ?
C00O N007 C00B N003 -8.4(2) . . . . ?
C00O N007 C00B C00K 168.60(12) . . . . ?
C00O C00F C00T C00N -43.5(2) . . . . ?
C00O C00F C00T C01A 139.25(14) . . . . ?
C00O C00F C014 C01O -1.3(2) . . . . ?
C00O C01C C01T C01O 0.5(2) . . . . ?
C00Q C00G C00Z C01G -175.62(13) . . . . ?
C00Q C00W C01E C01H 0.1(2) . . . . ?
C00Q C016 C01I C01H 3.8(2) . . . . ?
C00R N002 C00D N008 -163.59(14) . . . . ?
C00R N002 C00D C00E 12.82(15) . . . . ?
C00R N002 C00H C00M 167.89(12) . . . . ?
C00R N002 C00H C00U -11.06(18) . . . . ?
C00R C015 C01W C00U -13.1(2) . . . . ?
C00S N004 C00A N005 -8.7(2) . . . . ?
C00S N004 C00A C00I 170.15(12) . . . . ?
C00S C010 C017 C00L -40.7(2) . . . . ?
C00S C010 C017 C01R 139.83(14) . . . . ?
C00S C010 C01P C020 -4.2(2) . . . . ?
C00S C01L C01U C020 -0.8(2) . . . . ?
C00T C00F C00O N007 8.6(2) . . . . ?
C00T C00F C00O C01C -173.08(13) . . . . ?
C00T C00F C014 C01O 177.59(13) . . . . ?
C00T C00N C00X C013 -2.9(2) . . . . ?
C00T C00N C00X C01S 176.35(13) . . . . ?
C00T C01A C01M C013 -1.4(2) . . . . ?
C00U C00H C00M C012 170.92(13) . . . . ?
C00U C00H C00M C01J -7.0(2) . . . . ?
C00U C01F C01N C01J -5.0(2) . . . . ?
C00V N008 C00D N002 6.5(2) . . . . ?
C00V N008 C00D C00E -169.67(12) . . . . ?
C00V C012 C01V C01Y 2.0(2) . . . . ?
C00V C01B C01X C01Y -0.2(2) . . . . ?
C00W C00Q C016 N006 172.47(13) . . . . ?
C00W C00Q C016 C01I -5.27(19) . . . . ?
C00W C01E C01H C01I -1.8(2) . . . . ?
C00X C00N C00T C00F -170.26(13) . . . . ?
C00X C00N C00T C01A 7.0(2) . . . . ?
C00X C013 C01M C01A 5.8(2) . . . . ?
C00Y C00L C017 C010 -174.08(13) . . . . ?
C00Y C00L C017 C01R 5.4(2) . . . . ?
C00Y C01K C01Z C01R 4.0(2) . . . . ?
C00Z C00G C00Q C00W 33.98(18) . . . . ?
C00Z C00G C00Q C016 -141.49(14) . . . . ?
C010 C00S C01L C01U -4.2(2) . . . . ?
C010 C017 C01R C01Z 173.99(13) . . . . ?
C010 C01P C020 C01U -0.8(2) . . . . ?
C012 C00M C01J C01N -172.11(13) . . . . ?
C012 C00V C01B C01X 3.2(2) . . . . ?
C012 C01V C01Y C01X 1.0(2) . . . . ?
C013 C00X C01S C011 167.65(13) . . . . ?
C014 C00F C00O N007 -172.56(13) . . . . ?
C014 C00F C00O C01C 5.72(19) . . . . ?
C014 C00F C00T C00N 137.72(14) . . . . ?
C014 C00F C00T C01A -39.55(18) . . . . ?
C014 C01O C01T C01C 4.0(2) . . . . ?
C016 N006 C00J N001 9.4(2) . . . . ?
C016 N006 C00J C00R -167.28(12) . . . . ?
C016 C00Q C00W C01E 3.4(2) . . . . ?
C017 C00L C00Y C01K -0.8(2) . . . . ?
C017 C00L C00Y C01Q 178.78(13) . . . . ?
C017 C010 C01P C020 170.71(13) . . . . ?
C017 C01R C01Z C01K 0.9(2) . . . . ?
C018 C00C C01D C00P -164.00(12) . . . . ?
C01B C00V C012 C00M 172.84(13) . . . . ?
C01B C00V C012 C01V -4.03(19) . . . . ?
C01B C01X C01Y C01V -1.9(2) . . . . ?
C01D C00C C018 C01G -177.93(13) . . . . ?
C01E C01H C01I C016 -0.1(2) . . . . ?
C01F C00U C01W C015 -169.56(13) . . . . ?
C01J C00M C012 C00V -139.52(14) . . . . ?
C01J C00M C012 C01V 37.34(18) . . . . ?
C01K C00Y C01Q C019 165.54(13) . . . . ?
C01L C00S C010 C017 -168.07(13) . . . . ?
C01L C00S C010 C01P 6.6(2) . . . . ?
C01L C01U C020 C01P 3.3(2) . . . . ?
C01P C010 C017 C00L 144.76(14) . . . . ?
C01P C010 C017 C01R -34.75(19) . . . . ?
C01Q C00Y C01K C01Z 176.36(14) . . . . ?
C01S C00X C013 C01M 177.13(13) . . . . ?
C01W C00U C01F C01N -177.12(13) . . . . ?
